data_1524296
loop_
_publ_author_name
'Effenberger, H.'
'Pertlik, F.'

_publ_section_title
;
 Ein Beitrag zur Kristallstruktur von alpha-Cu Se (Klockmannit)
;
_journal_name_full
;
Neues Jahrbuch fuer Mineralogie. Monatshefte (Band=Jahr) (1950-)
;
_journal_page_first 197
_journal_page_last 205
_journal_volume 1981
_journal_year 1981
_chemical_formula_sum 'Cu0.87 Se'
_space_group_IT_number 194
_symmetry_space_group_name_Hall '-P 6c 2c'
_symmetry_space_group_name_H-M 'P 63/m m c'
_cell_angle_alpha 90
_cell_angle_beta 90
_cell_angle_gamma 120
_cell_formula_units_Z 6
_cell_length_a 3.939
_cell_length_b 3.939
_cell_length_c 17.25
_cell_volume 231.788
_citation_journal_id_ASTM NJMMAW
_cod_data_source_file Effenberger_NJMMAW_1981_451.cif
_cod_data_source_block Cu0.87Se1
_cod_original_cell_volume 231.7884
_cod_original_formula_sum 'Cu0.87 Se1'
_cod_database_code 1524296

loop_
_symmetry_equiv_pos_as_xyz
x,y,z
x-y,x,z+1/2
-y,x-y,z
-x,-y,z+1/2
-x+y,-x,z
y,-x+y,z+1/2
-y,-x,-z+1/2
x-y,-y,-z
x,x-y,-z+1/2
y,x,-z
-x+y,y,-z+1/2
-x,-x+y,-z
-x,-y,-z
-x+y,-x,-z-1/2
y,-x+y,-z
x,y,-z-1/2
x-y,x,-z
-y,x-y,-z-1/2
y,x,z-1/2
-x+y,y,z
-x,-x+y,z-1/2
-y,-x,z
x-y,-y,z-1/2
x,x-y,z

loop_
_atom_site_label
_atom_site_type_symbol
_atom_site_fract_x
_atom_site_fract_y
_atom_site_fract_z
_atom_site_occupancy
_atom_site_U_iso_or_equiv
Se3 Se-1 0 0 0.0685 1 0.0
Cu3 Cu+2 0 0 0.25 0.1 0.0
Se2 Se-1 0.412 0.824 0.25 0.25 0.0
Cu4 Cu+2 0.3333 0.6667 0.1117 1 0.0
Cu2 Cu+2 0.751 0.502 0.25 0.12 0.0
Cu1 Cu+2 0.6667 0.3333 0.25 0.15 0.0
Se1 Se-1 0.3333 0.6667 0.25 0.25 0.0
